data_4509997
loop_
_publ_author_name
'Katagiri, Kosuke'
'Sakai, Takahiro'
'Hishikawa, Maiko'
'Masu, Hyuma'
'Tominaga, Masahide'
'Yamaguchi, Kentaro'
'Azumaya, Isao'

_publ_section_title
;
 Synthesis, Structure, and Thermal Stability of Silver(I) Coordination
 Polymers with Bis(pyridyl) Ligands Linked by an Aromatic Sulfonamide:
 One-Dimensional-Straight Chain, One-Dimensional-Columnar with Helical
 Components, and Two-Dimensional-Layer Network Structures
;
_journal_issue 1
_journal_name_full 'Crystal Growth &amp; Design'
_journal_page_first 199
_journal_paper_doi 10.1021/cg4013944
_journal_volume 14
_journal_year 2014
_chemical_formula_sum 'C49 H42 Ag1.5 F6 N6 O6 S2 Sb'
_chemical_formula_weight 1272.56
_chemical_name_systematic
; 
 ? 
;
_space_group_IT_number 72
_symmetry_cell_setting orthorhombic
_symmetry_space_group_name_Hall '-I 2 2c'
_symmetry_space_group_name_H-M 'I b a m'
_atom_sites_solution_hydrogens geom
_atom_sites_solution_primary direct
_atom_sites_solution_secondary difmap
_audit_creation_method SHELXL-97
_cell_angle_alpha 90.00
_cell_angle_beta 90.00
_cell_angle_gamma 90.00
_cell_formula_units_Z 8
_cell_length_a 12.277(4)
_cell_length_b 22.291(7)
_cell_length_c 45.968(14)
_cell_measurement_temperature 120
_cell_volume 12580(7)
_computing_cell_refinement 'APEX2 (Bruker AXS, 2006)'
_computing_data_collection 'APEX2 (Bruker AXS, 2006)'
_computing_data_reduction 'SAINT (Bruker AXS, 2004)'
_computing_molecular_graphics 'XSHEL (Bruker AXS,2002)'
_computing_publication_material 'XCIF (Bruker AXS, 2001)'
_computing_structure_refinement 'SHELXL-97 (Sheldrick, 1997)'
_computing_structure_solution 'SHELXS-97 (Sheldrick, 1997)'
_diffrn_ambient_temperature 120
_diffrn_detector_area_resol_mean 8.333
_diffrn_measured_fraction_theta_full 0.999
_diffrn_measured_fraction_theta_max 0.939
_diffrn_measurement_device_type 'Bruker APEXII CCD area detector'
_diffrn_measurement_method 'phi and omega scans'
_diffrn_radiation_monochromator graphite
_diffrn_radiation_source 'sealed tube'
_diffrn_radiation_type MoK\a
_diffrn_radiation_wavelength 0.71073
_diffrn_reflns_av_R_equivalents 0.1038
_diffrn_reflns_av_sigmaI/netI 0.1373
_diffrn_reflns_limit_h_max 15
_diffrn_reflns_limit_h_min -15
_diffrn_reflns_limit_k_max 28
_diffrn_reflns_limit_k_min -25
_diffrn_reflns_limit_l_max 53
_diffrn_reflns_limit_l_min -58
_diffrn_reflns_number 29427
_diffrn_reflns_theta_full 25.50
_diffrn_reflns_theta_max 27.17
_diffrn_reflns_theta_min 1.77
_exptl_absorpt_coefficient_mu 1.020
_exptl_absorpt_correction_T_max 0.8220
_exptl_absorpt_correction_T_min 0.8220
_exptl_absorpt_correction_type empirical
_exptl_absorpt_process_details
;
SADABS Sheldrick 1996
;
_exptl_crystal_colour colorless
_exptl_crystal_density_diffrn 1.344
_exptl_crystal_density_method 'not measured'
_exptl_crystal_description prismatic
_exptl_crystal_F_000 5068
_exptl_crystal_size_max 0.20
_exptl_crystal_size_mid 0.20
_exptl_crystal_size_min 0.20
_refine_diff_density_max 2.209
_refine_diff_density_min -1.682
_refine_diff_density_rms 0.170
_refine_ls_extinction_method none
_refine_ls_goodness_of_fit_ref 0.868
_refine_ls_hydrogen_treatment constr
_refine_ls_matrix_type full
_refine_ls_number_parameters 352
_refine_ls_number_reflns 6657
_refine_ls_number_restraints 0
_refine_ls_restrained_S_all 0.868
_refine_ls_R_factor_all 0.2095
_refine_ls_R_factor_gt 0.1041
_refine_ls_shift/su_max 0.001
_refine_ls_shift/su_mean 0.000
_refine_ls_structure_factor_coef Fsqd
_refine_ls_weighting_details 'calc w=1/[\s^2^(Fo^2^)+(0.1969P)^2^+0.0000P] where P=(Fo^2^+2Fc^2^)/3'
_refine_ls_weighting_scheme calc
_refine_ls_wR_factor_gt 0.2893
_refine_ls_wR_factor_ref 0.3294
_reflns_number_gt 2337
_reflns_number_total 6657
_reflns_threshold_expression >2sigma(I)
_cod_data_source_file cg4013944_si_006.cif
_cod_data_source_block a1207311kka_2
_cod_depositor_comments
;
The following automatic conversions were performed:

'_symmetry_cell_setting' value 'Orthorhombic' changed to
'orthorhombic' according to
/usr/data/users/saulius/automatic-downloads/current/ACS/lib/dictionaries/cif_core.dic
dictionary named 'cif_core.dic' version 2.4.2 from 2011-04-26.

Automatic conversion script
Id: cif_fix_values 2281 2013-09-26 08:29:07Z andrius 
;
_cod_original_sg_symbol_H-M Ibam
_cod_original_formula_sum 'C49 H42 Ag1.50 F6 N6 O6 S2 Sb'
_cod_database_code 4509997

loop_
_symmetry_equiv_pos_as_xyz
'x, y, z'
'-x, -y, z'
'x, -y, -z+1/2'
'-x, y, -z+1/2'
'x+1/2, y+1/2, z+1/2'
'-x+1/2, -y+1/2, z+1/2'
'x+1/2, -y+1/2, -z+1'
'-x+1/2, y+1/2, -z+1'
'-x, -y, -z'
'x, y, -z'
'-x, y, z-1/2'
'x, -y, z-1/2'
'-x+1/2, -y+1/2, -z+1/2'
'x+1/2, y+1/2, -z+1/2'
'-x+1/2, y+1/2, z'
'x+1/2, -y+1/2, z'

loop_
_atom_site_label
_atom_site_type_symbol
_atom_site_fract_x
_atom_site_fract_y
_atom_site_fract_z
_atom_site_U_iso_or_equiv
_atom_site_adp_type
_atom_site_occupancy
_atom_site_symmetry_multiplicity
_atom_site_calc_flag
_atom_site_refinement_flags
_atom_site_disorder_assembly
_atom_site_disorder_group
Ag1 Ag -0.5000 0.5000 0.10809(4) 0.0981(7) Uani 1 2 d S . .
Ag2 Ag 0.0000 0.0000 0.2500 0.1021(8) Uani 1 4 d S . .
C1 C -0.2667(8) 0.4773(5) 0.1305(3) 0.070(3) Uani 1 1 d . . .
H1 H -0.2923 0.4958 0.1478 0.084 Uiso 1 1 calc R . .
C2 C -0.1579(7) 0.4607(4) 0.1281(3) 0.067(3) Uani 1 1 d . . .
H2 H -0.1103 0.4687 0.1439 0.080 Uiso 1 1 calc R . .
C3 C -0.1169(7) 0.4335(4) 0.1040(3) 0.059(3) Uani 1 1 d . . .
C4 C -0.1926(7) 0.4242(4) 0.0797(3) 0.068(3) Uani 1 1 d . . .
H4 H -0.1689 0.4073 0.0618 0.081 Uiso 1 1 calc R . .
C5 C -0.2994(9) 0.4411(5) 0.0838(3) 0.076(3) Uani 1 1 d . . .
H5 H -0.3503 0.4340 0.0687 0.091 Uiso 1 1 calc R . .
C6 C -0.0016(7) 0.4145(4) 0.1016(3) 0.061(3) Uani 1 1 d . . .
C7 C 0.0500(7) 0.3921(4) 0.1261(3) 0.059(3) Uani 1 1 d . . .
H7 H 0.0113 0.3881 0.1438 0.070 Uiso 1 1 calc R . .
C8 C 0.1614(8) 0.3750(5) 0.1244(3) 0.072(3) Uani 1 1 d . . .
H8 H 0.1977 0.3574 0.1405 0.087 Uiso 1 1 calc R . .
C9 C 0.2138(7) 0.3846(4) 0.0990(3) 0.054(3) Uani 1 1 d . . .
C10 C 0.1612(8) 0.4061(4) 0.0738(3) 0.064(3) Uani 1 1 d . . .
H10 H 0.1998 0.4110 0.0560 0.077 Uiso 1 1 calc R . .
C11 C 0.0539(7) 0.4195(4) 0.0757(3) 0.060(3) Uani 1 1 d . . .
H11 H 0.0160 0.4326 0.0589 0.072 Uiso 1 1 calc R . .
C12 C 0.3641(8) 0.2745(5) 0.0600(3) 0.072(3) Uani 1 1 d . . .
H12A H 0.2890 0.2617 0.0552 0.087 Uiso 1 1 calc R . .
H12B H 0.3822 0.3095 0.0477 0.087 Uiso 1 1 calc R . .
C13 C 0.4364(10) 0.2275(5) 0.0537(3) 0.092(4) Uani 1 1 d . . .
H13A H 0.5068 0.2441 0.0477 0.138 Uiso 1 1 calc R . .
H13B H 0.4065 0.2029 0.0380 0.138 Uiso 1 1 calc R . .
H13C H 0.4464 0.2026 0.0711 0.138 Uiso 1 1 calc R . .
C14 C 0.3231(7) 0.2553(5) 0.1124(3) 0.062(3) Uani 1 1 d . . .
C15 C 0.2220(7) 0.2281(5) 0.1075(3) 0.070(3) Uani 1 1 d . . .
H15 H 0.1845 0.2357 0.0898 0.084 Uiso 1 1 calc R . .
C16 C 0.1747(7) 0.1900(5) 0.1283(3) 0.071(4) Uani 1 1 d . . .
H16 H 0.1054 0.1724 0.1249 0.085 Uiso 1 1 calc R . .
C17 C 0.2304(8) 0.1782(5) 0.1539(3) 0.063(3) Uani 1 1 d . . .
C18 C 0.3323(8) 0.2072(5) 0.1584(3) 0.070(3) Uani 1 1 d . . .
H18 H 0.3710 0.2017 0.1762 0.084 Uiso 1 1 calc R . .
C19 C 0.3742(8) 0.2433(5) 0.1367(3) 0.072(3) Uani 1 1 d . . .
H19 H 0.4442 0.2605 0.1396 0.086 Uiso 1 1 calc R . .
C20 C 0.1860(8) 0.1379(5) 0.1763(3) 0.075(3) Uani 1 1 d . . .
C21 C 0.0751(10) 0.1263(6) 0.1782(4) 0.108(5) Uani 1 1 d . . .
H21 H 0.0263 0.1463 0.1655 0.130 Uiso 1 1 calc R . .
C22 C 0.0336(13) 0.0847(8) 0.1991(4) 0.121(6) Uani 1 1 d . . .
H22 H -0.0416 0.0751 0.1978 0.145 Uiso 1 1 calc R . .
C23 C 0.1916(15) 0.0745(6) 0.2176(3) 0.111(5) Uani 1 1 d . . .
H23 H 0.2374 0.0575 0.2321 0.133 Uiso 1 1 calc R . .
C24 C 0.2429(9) 0.1119(7) 0.1979(3) 0.092(4) Uani 1 1 d . . .
H24 H 0.3188 0.1192 0.1995 0.110 Uiso 1 1 calc R . .
C25 C 0.5000 0.0000 0.1893(5) 0.158(12) Uani 1 2 d S A 2
C26 C 0.594(3) 0.0000 0.2500 0.38(5) Uani 1 2 d S . .
F1 F 0.1498(7) 0.1663(5) 0.0404(2) 0.141(3) Uani 1 1 d . . .
F2 F 0.1942(14) 0.2370(6) 0.0000 0.163(5) Uani 1 2 d S . .
F3 F 0.0045(10) 0.1901(6) 0.0000 0.138(5) Uani 1 2 d S . .
F4 F 0.0876(19) 0.0860(8) 0.0000 0.241(10) Uani 1 2 d S . .
F5 F 0.2933(16) 0.129(2) 0.0000 0.41(3) Uani 1 2 d S . .
N1 N -0.3345(6) 0.4672(4) 0.1086(3) 0.077(3) Uani 1 1 d . . .
N2 N 0.3690(6) 0.2918(4) 0.0903(2) 0.061(2) Uani 1 1 d . . .
N5 N 0.0878(9) 0.0592(5) 0.2191(3) 0.092(3) Uani 1 1 d . . .
O1 O 0.4033(5) 0.3976(3) 0.07369(19) 0.082(2) Uani 1 1 d . . .
O2 O 0.3923(6) 0.3751(3) 0.1264(2) 0.078(2) Uani 1 1 d . . .
O3 O 0.5443(7) 0.0539(6) 0.22272(19) 0.011(2) Uani 0.50 1 d P B 1
O4 O 0.5000 0.0000 0.2208(4) 0.227(17) Uani 1 2 d S . 2
O5 O 0.5902(17) 0.0845(10) 0.2133(5) 0.108(8) Uani 0.50 1 d P . .
S6 S 0.35646(18) 0.36606(12) 0.09749(8) 0.0641(8) Uani 1 1 d . . .
Sb1 Sb 0.14940(12) 0.16057(8) 0.0000 0.1165(7) Uani 1 2 d S . .

loop_
_atom_site_aniso_label
_atom_site_aniso_U_11
_atom_site_aniso_U_22
_atom_site_aniso_U_33
_atom_site_aniso_U_23
_atom_site_aniso_U_13
_atom_site_aniso_U_12
Ag1 0.0344(5) 0.0551(7) 0.2049(18) 0.000 0.000 0.0003(5)
Ag2 0.1277(19) 0.0929(16) 0.0856(16) 0.000 0.000 0.000
C1 0.052(6) 0.045(6) 0.114(10) -0.013(6) 0.002(7) 0.008(5)
C2 0.046(5) 0.034(6) 0.120(10) 0.016(6) -0.029(6) -0.019(4)
C3 0.029(4) 0.032(5) 0.117(10) -0.002(6) -0.003(5) -0.004(3)
C4 0.040(5) 0.040(6) 0.123(10) -0.009(6) 0.003(6) 0.010(4)
C5 0.056(6) 0.052(7) 0.121(11) -0.011(7) -0.016(7) -0.013(5)
C6 0.038(4) 0.040(5) 0.106(9) 0.006(6) -0.019(6) -0.019(4)
C7 0.038(5) 0.042(6) 0.096(9) 0.004(6) 0.007(5) -0.013(4)
C8 0.050(6) 0.081(8) 0.086(9) 0.022(7) -0.012(6) -0.007(5)
C9 0.047(5) 0.034(5) 0.080(8) -0.001(5) -0.005(6) -0.003(4)
C10 0.048(5) 0.030(5) 0.115(10) 0.000(6) 0.014(6) 0.006(4)
C11 0.027(4) 0.060(6) 0.092(9) -0.001(6) -0.003(5) 0.003(4)
C12 0.061(6) 0.049(6) 0.108(11) 0.017(7) 0.018(6) 0.004(5)
C13 0.079(8) 0.058(7) 0.138(12) -0.023(8) 0.010(8) 0.020(6)
C14 0.034(4) 0.066(7) 0.087(9) -0.018(7) -0.007(6) 0.004(4)
C15 0.039(5) 0.056(6) 0.116(10) 0.012(7) 0.017(6) 0.001(4)
C16 0.036(5) 0.054(6) 0.124(11) -0.026(7) -0.026(6) 0.003(4)
C17 0.044(5) 0.059(7) 0.086(9) -0.013(6) 0.011(6) 0.007(5)
C18 0.043(6) 0.073(8) 0.095(9) 0.002(7) -0.013(6) 0.019(5)
C19 0.039(5) 0.064(7) 0.113(10) -0.012(7) -0.030(6) -0.004(5)
C20 0.045(5) 0.086(8) 0.093(9) 0.017(7) 0.021(6) 0.029(5)
C21 0.055(7) 0.082(9) 0.188(16) 0.043(10) -0.004(8) -0.015(6)
C22 0.079(9) 0.146(15) 0.137(15) 0.044(12) -0.013(10) -0.029(9)
C23 0.143(14) 0.086(10) 0.103(12) 0.039(9) -0.003(10) -0.006(9)
C24 0.056(7) 0.139(12) 0.081(9) 0.039(9) -0.024(6) -0.019(7)
C25 0.17(3) 0.23(3) 0.073(16) 0.000 0.000 0.08(2)
C26 0.11(3) 0.80(15) 0.25(5) 0.17(6) 0.000 0.000
F1 0.133(7) 0.170(9) 0.121(8) 0.038(6) -0.009(6) -0.010(6)
F2 0.215(15) 0.090(9) 0.185(14) 0.000 0.000 -0.004(9)
F3 0.125(10) 0.136(10) 0.155(11) 0.000 0.000 0.051(8)
F4 0.26(2) 0.146(14) 0.32(3) 0.000 0.000 -0.086(16)
F5 0.127(16) 0.83(7) 0.26(2) 0.000 0.000 0.23(3)
N1 0.032(4) 0.047(5) 0.152(10) -0.008(6) -0.006(5) -0.005(4)
N2 0.041(4) 0.073(6) 0.070(7) 0.010(5) -0.001(4) 0.006(4)
N5 0.065(6) 0.103(8) 0.109(9) 0.016(7) -0.020(6) -0.020(6)
O1 0.052(4) 0.061(5) 0.132(7) 0.014(5) 0.019(4) 0.004(3)
O2 0.055(4) 0.057(5) 0.121(7) 0.003(5) -0.007(4) -0.008(3)
O3 0.012(4) 0.042(7) -0.021(4) -0.011(5) -0.020(4) 0.027(5)
O4 0.28(3) 0.34(4) 0.063(13) 0.000 0.000 0.26(3)
O5 0.079(14) 0.110(16) 0.14(2) 0.026(14) -0.014(12) 0.050(11)
S6 0.0333(11) 0.0512(15) 0.108(3) 0.0003(17) -0.0032(14) -0.0019(10)
Sb1 0.0816(10) 0.1150(13) 0.1530(18) 0.000 0.000 -0.0006(8)

loop_
_atom_type_symbol
_atom_type_description
_atom_type_scat_dispersion_real
_atom_type_scat_dispersion_imag
_atom_type_scat_source
C C 0.0033 0.0016 'International Tables Vol C Tables 4.2.6.8 and 6.1.1.4'
H H 0.0000 0.0000 'International Tables Vol C Tables 4.2.6.8 and 6.1.1.4'
N N 0.0061 0.0033 'International Tables Vol C Tables 4.2.6.8 and 6.1.1.4'
O O 0.0106 0.0060 'International Tables Vol C Tables 4.2.6.8 and 6.1.1.4'
S S 0.1246 0.1234 'International Tables Vol C Tables 4.2.6.8 and 6.1.1.4'
Ag Ag -0.8971 1.1015 'International Tables Vol C Tables 4.2.6.8 and 6.1.1.4'
Sb Sb -0.5866 1.5461 'International Tables Vol C Tables 4.2.6.8 and 6.1.1.4'
F F 0.0171 0.0103 'International Tables Vol C Tables 4.2.6.8 and 6.1.1.4'

loop_
_geom_angle_atom_site_label_1
_geom_angle_atom_site_label_2
_geom_angle_atom_site_label_3
_geom_angle
_geom_angle_site_symmetry_1
_geom_angle_site_symmetry_3
N1 Ag1 N1 178.7(7) . 2_465
N5 Ag2 N5 100.4(6) 2 .
N5 Ag2 N5 121.8(6) 2 4
N5 Ag2 N5 107.0(6) . 4
N5 Ag2 N5 107.0(6) 2 3
N5 Ag2 N5 121.8(6) . 3
N5 Ag2 N5 100.4(6) 4 3
N1 C1 C2 119.8(11) . .
N1 C1 H1 120.1 . .
C2 C1 H1 120.1 . .
C3 C2 C1 122.8(10) . .
C3 C2 H2 118.6 . .
C1 C2 H2 118.6 . .
C2 C3 C4 116.5(8) . .
C2 C3 C6 122.8(10) . .
C4 C3 C6 120.7(10) . .
C5 C4 C3 117.4(11) . .
C5 C4 H4 121.3 . .
C3 C4 H4 121.3 . .
N1 C5 C4 122.6(11) . .
N1 C5 H5 118.7 . .
C4 C5 H5 118.7 . .
C11 C6 C7 120.3(9) . .
C11 C6 C3 120.9(10) . .
C7 C6 C3 118.8(10) . .
C6 C7 C8 119.6(10) . .
C6 C7 H7 120.2 . .
C8 C7 H7 120.2 . .
C9 C8 C7 117.6(10) . .
C9 C8 H8 121.2 . .
C7 C8 H8 121.2 . .
C8 C9 C10 123.1(9) . .
C8 C9 S6 117.4(8) . .
C10 C9 S6 119.5(8) . .
C11 C10 C9 117.8(10) . .
C11 C10 H10 121.1 . .
C9 C10 H10 121.1 . .
C10 C11 C6 121.4(11) . .
C10 C11 H11 119.3 . .
C6 C11 H11 119.3 . .
C13 C12 N2 111.8(11) . .
C13 C12 H12A 109.2 . .
N2 C12 H12A 109.2 . .
C13 C12 H12B 109.2 . .
N2 C12 H12B 109.2 . .
H12A C12 H12B 107.9 . .
C12 C13 H13A 109.5 . .
C12 C13 H13B 109.5 . .
H13A C13 H13B 109.5 . .
C12 C13 H13C 109.5 . .
H13A C13 H13C 109.5 . .
H13B C13 H13C 109.5 . .
C19 C14 C15 118.3(11) . .
C19 C14 N2 122.6(9) . .
C15 C14 N2 119.0(10) . .
C14 C15 C16 121.3(11) . .
C14 C15 H15 119.4 . .
C16 C15 H15 119.4 . .
C17 C16 C15 119.2(9) . .
C17 C16 H16 120.4 . .
C15 C16 H16 120.4 . .
C16 C17 C18 118.2(11) . .
C16 C17 C20 121.8(10) . .
C18 C17 C20 119.9(11) . .
C19 C18 C17 119.0(11) . .
C19 C18 H18 120.5 . .
C17 C18 H18 120.5 . .
C14 C19 C18 123.8(10) . .
C14 C19 H19 118.1 . .
C18 C19 H19 118.1 . .
C24 C20 C21 112.6(11) . .
C24 C20 C17 126.0(10) . .
C21 C20 C17 121.4(11) . .
C20 C21 C22 120.9(13) . .
C20 C21 H21 119.6 . .
C22 C21 H21 119.6 . .
N5 C22 C21 126.2(14) . .
N5 C22 H22 116.9 . .
C21 C22 H22 116.9 . .
N5 C23 C24 129.0(14) . .
N5 C23 H23 115.5 . .
C24 C23 H23 115.5 . .
C20 C24 C23 120.5(12) . .
C20 C24 H24 119.8 . .
C23 C24 H24 119.8 . .
O4 C26 O4 99(2) . 3
O4 C26 O3 42.9(6) . .
O4 C26 O3 107.5(17) 3 .
O4 C26 O3 107.5(17) . 3
O4 C26 O3 42.9(6) 3 3
O3 C26 O3 141(2) . 3
C1 N1 C5 120.8(9) . .
C1 N1 Ag1 122.9(8) . .
C5 N1 Ag1 115.9(8) . .
C14 N2 C12 121.4(9) . .
C14 N2 S6 112.5(7) . .
C12 N2 S6 116.4(7) . .
C22 N5 C23 110.5(13) . .
C22 N5 Ag2 118.4(9) . .
C23 N5 Ag2 131.1(10) . .
O5 O3 C26 124.2(17) . .
C25 O4 C26 139.3(11) . .
C25 O4 C26 139.3(11) . 2_655
C26 O4 C26 81(2) . 2_655
O2 S6 O1 121.8(5) . .
O2 S6 N2 107.2(5) . .
O1 S6 N2 107.2(5) . .
O2 S6 C9 103.5(5) . .
O1 S6 C9 108.0(5) . .
N2 S6 C9 108.6(4) . .
F2 Sb1 F4 173.3(10) . .
F2 Sb1 F1 86.2(3) . .
F4 Sb1 F1 93.6(3) . .
F2 Sb1 F1 86.2(3) . 10
F4 Sb1 F1 93.6(3) . 10
F1 Sb1 F1 172.2(6) . 10
F2 Sb1 F3 87.6(7) . .
F4 Sb1 F3 85.8(9) . .
F1 Sb1 F3 88.8(3) . .
F1 Sb1 F3 88.8(3) 10 .
F2 Sb1 F5 93.9(15) . .
F4 Sb1 F5 92.7(16) . .
F1 Sb1 F5 91.3(3) . .
F1 Sb1 F5 91.3(3) 10 .
F3 Sb1 F5 178.5(14) . .

loop_
_geom_bond_atom_site_label_1
_geom_bond_atom_site_label_2
_geom_bond_distance
_geom_bond_site_symmetry_2
Ag1 N1 2.159(8) .
Ag1 N1 2.159(8) 2_465
Ag2 N5 2.217(11) 2
Ag2 N5 2.217(11) .
Ag2 N5 2.217(11) 4
Ag2 N5 2.217(11) 3
C1 N1 1.326(14) .
C1 C2 1.390(13) .
C1 H1 0.9500 .
C2 C3 1.358(15) .
C2 H2 0.9500 .
C3 C4 1.468(15) .
C3 C6 1.480(13) .
C4 C5 1.376(14) .
C4 H4 0.9500 .
C5 N1 1.350(15) .
C5 H5 0.9500 .
C6 C11 1.376(14) .
C6 C7 1.382(14) .
C7 C8 1.423(13) .
C7 H7 0.9500 .
C8 C9 1.349(14) .
C8 H8 0.9500 .
C9 C10 1.410(14) .
C9 S6 1.801(9) .
C10 C11 1.354(12) .
C10 H10 0.9500 .
C11 H11 0.9500 .
C12 C13 1.403(13) .
C12 N2 1.445(14) .
C12 H12A 0.9900 .
C12 H12B 0.9900 .
C13 H13A 0.9800 .
C13 H13B 0.9800 .
C13 H13C 0.9800 .
C14 C19 1.309(15) .
C14 C15 1.400(14) .
C14 N2 1.419(14) .
C15 C16 1.405(15) .
C15 H15 0.9500 .
C16 C17 1.384(15) .
C16 H16 0.9500 .
C17 C18 1.424(14) .
C17 C20 1.473(15) .
C18 C19 1.382(15) .
C18 H18 0.9500 .
C19 H19 0.9500 .
C20 C24 1.343(15) .
C20 C21 1.388(15) .
C21 C22 1.428(19) .
C21 H21 0.9500 .
C22 N5 1.272(17) .
C22 H22 0.9500 .
C23 N5 1.321(18) .
C23 C24 1.384(17) .
C23 H23 0.9500 .
C24 H24 0.9500 .
C25 O4 1.45(3) .
C26 O4 1.77(3) .
C26 O4 1.77(3) 3
C26 O3 1.840(17) .
C26 O3 1.840(17) 3
F1 Sb1 1.862(10) .
F2 Sb1 1.790(14) .
F3 Sb1 1.897(11) .
F4 Sb1 1.828(16) .
F5 Sb1 1.903(16) .
N2 S6 1.696(9) .
O1 S6 1.422(8) .
O2 S6 1.413(9) .
O3 O5 0.99(2) .
O4 C26 1.77(3) 2_655
Sb1 F1 1.862(10) 10
